data_4333667
loop_
_publ_author_name
'Ashley M. McDaniel'
'Huan-Wei Tseng'
'Ethan A. Hill'
'Niels H. Damrauer'
'Anthony K. Rapp\'e'
'Matthew P. Shores'

_publ_contact_author_address
;
Department of Chemistry, Colorado State University, Fort Collins, CO 80523-1872
;
_publ_contact_author_email matthew.shores@colostate.edu
_publ_contact_author_name 'Matthew P. Shores'
_publ_section_title
;
 Syntheses and Photophysical Investigations of Cr(III) Hexadentate
 Iminopyridine Complexes and Their Tris(Bidentate) Analogues
;
_journal_name_full 'Inorganic Chemistry'
_journal_page_first 1368
_journal_page_last 1378
_journal_paper_doi 10.1021/ic302055r
_journal_volume 52
_journal_year 2013
_chemical_formula_sum 'C30 H36 B3 Cr F12 N6 O6'
_chemical_formula_weight 889.08
_space_group_IT_number 14
_symmetry_cell_setting monoclinic
_symmetry_space_group_name_Hall '-P 2yn'
_symmetry_space_group_name_H-M 'P 1 21/n 1'
_atom_sites_solution_hydrogens geom
_atom_sites_solution_primary direct
_atom_sites_solution_secondary difmap
_audit_creation_method 'Bruker SHELXTL'
_audit_update_record
;
2012-05-25 # Formatted by publCIF
;
_cell_angle_alpha 90.00
_cell_angle_beta 99.601(4)
_cell_angle_gamma 90.00
_cell_formula_units_Z 4
_cell_length_a 13.3694(8)
_cell_length_b 16.6678(9)
_cell_length_c 20.3617(11)
_cell_measurement_reflns_used 9447
_cell_measurement_temperature 120(2)
_cell_measurement_theta_max 26.08
_cell_measurement_theta_min 2.37
_cell_volume 4473.8(4)
_computing_cell_refinement 'Bruker SMART'
_computing_data_collection 'Bruker SMART'
_computing_data_reduction 'Bruker SAINT'
_computing_molecular_graphics 'Bruker SHELXTL'
_computing_publication_material 'Bruker SHELXTL'
_computing_structure_refinement 'Bruker SHELXTL'
_computing_structure_solution 'Bruker SHELXTL'
_diffrn_ambient_temperature 120(2)
_diffrn_measured_fraction_theta_full 0.998
_diffrn_measured_fraction_theta_max 0.998
_diffrn_measurement_device_type 'CCD area detector'
_diffrn_measurement_method 'phi and omega scans'
_diffrn_radiation_monochromator graphite
_diffrn_radiation_source 'fine-focus sealed tube'
_diffrn_radiation_type MoK\a
_diffrn_radiation_wavelength 0.71073
_diffrn_reflns_av_R_equivalents 0.0430
_diffrn_reflns_av_sigmaI/netI 0.0276
_diffrn_reflns_limit_h_max 16
_diffrn_reflns_limit_h_min -16
_diffrn_reflns_limit_k_max 20
_diffrn_reflns_limit_k_min -20
_diffrn_reflns_limit_l_max 25
_diffrn_reflns_limit_l_min -25
_diffrn_reflns_number 82194
_diffrn_reflns_theta_full 26.41
_diffrn_reflns_theta_max 26.41
_diffrn_reflns_theta_min 2.64
_exptl_absorpt_coefficient_mu 0.349
_exptl_absorpt_correction_T_max 0.9118
_exptl_absorpt_correction_T_min 0.8374
_exptl_absorpt_correction_type multi-scan
_exptl_absorpt_process_details 'SADABS (Sheldrick, 1997)'
_exptl_crystal_colour yellow
_exptl_crystal_density_diffrn 1.320
_exptl_crystal_description block
_exptl_crystal_F_000 1812
_exptl_crystal_size_max 0.53
_exptl_crystal_size_mid 0.49
_exptl_crystal_size_min 0.27
_platon_squeeze_details
;
;
_refine_diff_density_max 1.059
_refine_diff_density_min -0.572
_refine_diff_density_rms 0.094
_refine_ls_extinction_method none
_refine_ls_goodness_of_fit_ref 1.105
_refine_ls_hydrogen_treatment constr
_refine_ls_matrix_type full
_refine_ls_number_parameters 571
_refine_ls_number_reflns 9162
_refine_ls_number_restraints 45
_refine_ls_restrained_S_all 1.138
_refine_ls_R_factor_all 0.0982
_refine_ls_R_factor_gt 0.0803
_refine_ls_shift/su_max 0.000
_refine_ls_shift/su_mean 0.000
_refine_ls_structure_factor_coef Fsqd
_refine_ls_weighting_details 'calc w=1/[\s^2^(Fo^2^)+(0.1642P)^2^+2.3350P] where P=(Fo^2^+2Fc^2^)/3'
_refine_ls_weighting_scheme calc
_refine_ls_wR_factor_gt 0.2449
_refine_ls_wR_factor_ref 0.2602
_reflns_number_gt 6749
_reflns_number_total 9162
_reflns_threshold_expression >2sigma(I)
_cod_data_source_file ic302055r_si_001_1.cif
_cod_data_source_block msn269
_cod_database_code 4333667

loop_
_symmetry_equiv_pos_as_xyz
'x, y, z'
'-x+1/2, y+1/2, -z+1/2'
'-x, -y, -z'
'x-1/2, -y-1/2, z-1/2'

loop_
_atom_site_label
_atom_site_type_symbol
_atom_site_fract_x
_atom_site_fract_y
_atom_site_fract_z
_atom_site_U_iso_or_equiv
_atom_site_adp_type
_atom_site_occupancy
_atom_site_symmetry_multiplicity
_atom_site_calc_flag
_atom_site_refinement_flags
_atom_site_disorder_assembly
_atom_site_disorder_group
Cr1 Cr 0.85766(4) 0.23216(3) 0.90978(3) 0.0373(2) Uani 1 1 d . . .
N1 N 0.7646(2) 0.13671(18) 0.88177(14) 0.0415(7) Uani 1 1 d . . .
O1 O 1.2820(3) 0.07031(19) 0.8345(2) 0.0829(11) Uani 1 1 d . . .
C1 C 0.6025(4) 0.0569(3) 0.8660(4) 0.095(2) Uani 1 1 d . . .
H1A H 0.5294 0.0629 0.8654 0.142 Uiso 1 1 calc R . .
H1B H 0.6305 0.0191 0.9012 0.142 Uiso 1 1 calc R . .
H1C H 0.6143 0.0365 0.8228 0.142 Uiso 1 1 calc R . .
N2 N 0.9601(2) 0.15613(16) 0.87691(14) 0.0414(7) Uani 1 1 d . . .
O2 O 1.2534(3) 0.19655(19) 0.8641(2) 0.0890(13) Uani 1 1 d . . .
C2 C 0.6529(3) 0.1362(2) 0.8790(2) 0.0542(10) Uani 1 1 d . . .
H2A H 0.6223 0.1739 0.8438 0.065 Uiso 1 1 calc R . .
H2B H 0.6380 0.1568 0.9220 0.065 Uiso 1 1 calc R . .
N3 N 0.9107(2) 0.19078(17) 1.00386(14) 0.0399(6) Uani 1 1 d . . .
O3 O 1.1234(3) 0.57106(18) 0.93544(19) 0.0811(11) Uani 1 1 d . . .
C3 C 0.8101(3) 0.0762(2) 0.86177(18) 0.0449(8) Uani 1 1 d . . .
H3A H 0.7741 0.0281 0.8486 0.054 Uiso 1 1 calc R . .
O4 O 1.0514(2) 0.51235(16) 0.84117(16) 0.0590(7) Uani 1 1 d . . .
N4 N 0.9643(2) 0.31928(15) 0.94181(14) 0.0357(6) Uani 1 1 d . . .
C4 C 0.9178(3) 0.0823(2) 0.85957(17) 0.0424(8) Uani 1 1 d . . .
C5 C 0.9741(3) 0.0216(2) 0.83819(18) 0.0496(9) Uani 1 1 d . . .
H5A H 0.9437 -0.0289 0.8260 0.059 Uiso 1 1 calc R . .
N5 N 0.8030(3) 0.28264(19) 0.81961(16) 0.0484(8) Uani 1 1 d . A .
O5 O 0.5521(4) 0.4248(3) 1.0846(3) 0.1189(17) Uani 1 1 d . . .
C6 C 1.0745(3) 0.0344(2) 0.83447(19) 0.0503(9) Uani 1 1 d . . .
H6A H 1.1143 -0.0070 0.8198 0.060 Uiso 1 1 calc R . .
N6 N 0.7469(2) 0.30638(18) 0.93623(17) 0.0458(7) Uani 1 1 d . . .
O6 O 0.6776(3) 0.3423(3) 1.1206(2) 0.0933(13) Uani 1 1 d . . .
C7 C 1.1166(3) 0.1083(2) 0.8524(2) 0.0502(9) Uani 1 1 d . . .
C8 C 1.0569(3) 0.1679(2) 0.87388(19) 0.0456(8) Uani 1 1 d . . .
H8A H 1.0866 0.2185 0.8868 0.055 Uiso 1 1 calc R . .
C9 C 1.2267(4) 0.1222(3) 0.8492(3) 0.0685(13) Uani 1 1 d . . .
C10 C 1.3608(5) 0.2146(4) 0.8629(6) 0.159(5) Uani 1 1 d . . .
H10A H 1.3742 0.2712 0.8741 0.239 Uiso 1 1 calc R . .
H10B H 1.3761 0.2038 0.8183 0.239 Uiso 1 1 calc R . .
H10C H 1.4037 0.1807 0.8955 0.239 Uiso 1 1 calc R . .
C11 C 0.7830(3) 0.1206(3) 1.0578(2) 0.0626(11) Uani 1 1 d . . .
H11A H 0.7677 0.0692 1.0774 0.094 Uiso 1 1 calc R . .
H11B H 0.7303 0.1328 1.0196 0.094 Uiso 1 1 calc R . .
H11C H 0.7852 0.1631 1.0912 0.094 Uiso 1 1 calc R . .
C12 C 0.8844(3) 0.1152(2) 1.0350(2) 0.0519(9) Uani 1 1 d . . .
H12A H 0.9375 0.1027 1.0736 0.062 Uiso 1 1 calc R . .
H12B H 0.8828 0.0708 1.0025 0.062 Uiso 1 1 calc R . .
C13 C 0.9835(3) 0.2329(2) 1.03592(18) 0.0435(8) Uani 1 1 d . . .
H13A H 1.0165 0.2169 1.0789 0.052 Uiso 1 1 calc R . .
C14 C 1.0143(3) 0.3053(2) 1.00507(17) 0.0409(8) Uani 1 1 d . . .
C15 C 1.0875(3) 0.3561(2) 1.0363(2) 0.0560(10) Uani 1 1 d . . .
H15A H 1.1221 0.3447 1.0800 0.067 Uiso 1 1 calc R . .
C16 C 1.1099(4) 0.4240(2) 1.0032(2) 0.0582(11) Uani 1 1 d . . .
H16A H 1.1598 0.4605 1.0242 0.070 Uiso 1 1 calc R . .
C17 C 1.0602(3) 0.4388(2) 0.9400(2) 0.0460(9) Uani 1 1 d . . .
C18 C 0.9873(3) 0.38491(19) 0.90984(18) 0.0396(7) Uani 1 1 d . . .
H18A H 0.9533 0.3950 0.8658 0.048 Uiso 1 1 calc R . .
C19 C 1.0831(3) 0.5147(2) 0.9055(2) 0.0517(9) Uani 1 1 d . . .
C20 C 1.0656(4) 0.5855(3) 0.8037(3) 0.0713(13) Uani 1 1 d . . .
H20A H 1.0391 0.5769 0.7564 0.107 Uiso 1 1 calc R . .
H20B H 1.1380 0.5983 0.8093 0.107 Uiso 1 1 calc R . .
H20C H 1.0291 0.6300 0.8205 0.107 Uiso 1 1 calc R . .
C21A C 0.8014(11) 0.3008(7) 0.6961(5) 0.106(5) Uani 0.572(13) 1 d P A 1
H21A H 0.8354 0.2785 0.6611 0.159 Uiso 0.572(13) 1 calc PR A 1
H21B H 0.8161 0.3583 0.7009 0.159 Uiso 0.572(13) 1 calc PR A 1
H21C H 0.7280 0.2928 0.6841 0.159 Uiso 0.572(13) 1 calc PR A 1
C21B C 0.9189(8) 0.3143(6) 0.7408(5) 0.058(3) Uani 0.428(13) 1 d P A 2
H21D H 0.9396 0.2963 0.6993 0.087 Uiso 0.428(13) 1 calc PR A 2
H21E H 0.9771 0.3118 0.7771 0.087 Uiso 0.428(13) 1 calc PR A 2
H21F H 0.8942 0.3697 0.7356 0.087 Uiso 0.428(13) 1 calc PR A 2
C22 C 0.8369(5) 0.2616(3) 0.7568(2) 0.0720(14) Uani 1 1 d . . .
H22A H 0.9117 0.2671 0.7648 0.108 Uiso 0.572(13) 1 calc PR A 1
H22B H 0.8222 0.2039 0.7492 0.108 Uiso 0.572(13) 1 calc PR A 1
H22C H 0.7783 0.2649 0.7201 0.108 Uiso 0.428(13) 1 calc PR A 2
H22D H 0.8612 0.2055 0.7595 0.108 Uiso 0.428(13) 1 calc PR A 2
C23 C 0.7274(3) 0.3310(2) 0.8208(2) 0.0519(10) Uani 1 1 d . . .
H23A H 0.6939 0.3553 0.7810 0.062 Uiso 1 1 calc R A .
C24 C 0.6954(3) 0.3470(2) 0.8831(2) 0.0537(10) Uani 1 1 d . A .
C25 C 0.6191(3) 0.3999(3) 0.8904(3) 0.0659(13) Uani 1 1 d . . .
H25A H 0.5839 0.4280 0.8529 0.079 Uiso 1 1 calc R A .
C26 C 0.5943(3) 0.4119(3) 0.9529(3) 0.0708(14) Uani 1 1 d . A .
H26A H 0.5408 0.4474 0.9586 0.085 Uiso 1 1 calc R . .
C27 C 0.6479(3) 0.3721(3) 1.0069(3) 0.0620(12) Uani 1 1 d . . .
C28 C 0.7246(3) 0.3192(2) 0.9970(2) 0.0508(9) Uani 1 1 d . A .
H28A H 0.7618 0.2917 1.0342 0.061 Uiso 1 1 calc R . .
C29 C 0.6223(4) 0.3831(4) 1.0734(4) 0.089(2) Uani 1 1 d . A .
C30A C 0.6511(9) 0.3504(6) 1.1819(4) 0.110(4) Uani 0.768(13) 1 d P B 1
H30A H 0.6973 0.3187 1.2143 0.165 Uiso 0.768(13) 1 calc PR B 1
H30B H 0.5814 0.3312 1.1805 0.165 Uiso 0.768(13) 1 calc PR B 1
H30C H 0.6553 0.4070 1.1950 0.165 Uiso 0.768(13) 1 calc PR B 1
C30B C 0.540(2) 0.4204(14) 1.1656(10) 0.080(9) Uani 0.232(13) 1 d P B 2
H30D H 0.4824 0.4536 1.1730 0.120 Uiso 0.232(13) 1 calc PR B 2
H30E H 0.6021 0.4403 1.1931 0.120 Uiso 0.232(13) 1 calc PR B 2
H30F H 0.5282 0.3647 1.1777 0.120 Uiso 0.232(13) 1 calc PR B 2
F1 F 1.0470(3) 0.1701(2) 1.18542(14) 0.0950(11) Uani 1 1 d . . .
B1 B 0.9770(4) 0.1911(3) 1.2274(2) 0.0501(10) Uani 1 1 d D . .
F2 F 0.8950(3) 0.22646(18) 1.1913(3) 0.1294(18) Uani 1 1 d D . .
F3 F 0.9519(3) 0.11955(15) 1.25375(14) 0.0761(8) Uani 1 1 d D . .
F4 F 1.0234(2) 0.24054(15) 1.27684(13) 0.0632(7) Uani 1 1 d D . .
B3 B 1.2368(4) 0.4557(3) 1.1863(3) 0.0633(14) Uani 1 1 d D . .
F9A F 1.3107(5) 0.4937(4) 1.2256(3) 0.074(2) Uani 0.569(9) 1 d PD C 1
F9B F 1.3329(6) 0.4491(7) 1.2057(7) 0.105(4) Uani 0.431(9) 1 d PD C 2
F10 F 1.1823(3) 0.50127(18) 1.13907(17) 0.0928(10) Uani 1 1 d D C .
F11 F 1.1857(2) 0.39392(17) 1.20820(18) 0.0849(9) Uani 1 1 d D C .
F12A F 1.2901(4) 0.4114(3) 1.1361(3) 0.081(2) Uani 0.569(9) 1 d P C 1
F12B F 1.2057(11) 0.5173(4) 1.2377(4) 0.114(5) Uani 0.431(9) 1 d P C 2
B2 B 1.1943(4) 0.1052(3) 1.0318(3) 0.0750(17) Uani 1 1 d D . .
F5A F 1.2383(8) 0.1023(5) 1.1012(3) 0.160(4) Uani 0.813(15) 1 d PD D 1
F5B F 1.1752(17) 0.0870(11) 1.0897(7) 0.071(6) Uiso 0.187(15) 1 d PD D 2
F6A F 1.1068(5) 0.0641(3) 1.0312(7) 0.152(5) Uani 0.813(15) 1 d PD D 1
F6B F 1.1004(9) 0.0762(9) 0.9875(6) 0.044(5) Uiso 0.187(15) 1 d PD D 2
F7 F 1.2585(3) 0.0706(2) 0.9970(2) 0.1164(14) Uani 1 1 d D D .
F8 F 1.1754(2) 0.18384(15) 1.01682(17) 0.0787(8) Uani 1 1 d . D .

loop_
_atom_site_aniso_label
_atom_site_aniso_U_11
_atom_site_aniso_U_22
_atom_site_aniso_U_33
_atom_site_aniso_U_23
_atom_site_aniso_U_13
_atom_site_aniso_U_12
Cr1 0.0390(3) 0.0329(3) 0.0369(3) -0.0030(2) -0.0027(2) 0.0003(2)
N1 0.0435(16) 0.0393(15) 0.0372(15) 0.0041(12) -0.0058(12) -0.0044(13)
O1 0.086(2) 0.0497(17) 0.128(3) -0.0072(18) 0.063(2) 0.0099(16)
C1 0.041(2) 0.058(3) 0.178(7) 0.022(3) -0.005(3) -0.006(2)
N2 0.0530(18) 0.0313(14) 0.0396(15) -0.0072(12) 0.0068(13) -0.0019(12)
O2 0.071(2) 0.0451(17) 0.166(4) -0.008(2) 0.063(3) -0.0043(15)
C2 0.048(2) 0.049(2) 0.058(2) 0.0101(18) -0.0107(18) -0.0021(17)
N3 0.0429(16) 0.0398(15) 0.0358(15) -0.0022(12) 0.0028(12) 0.0028(12)
O3 0.101(3) 0.0405(16) 0.093(3) -0.0092(16) -0.010(2) -0.0187(17)
C3 0.052(2) 0.0372(18) 0.0395(18) 0.0008(14) -0.0104(16) -0.0089(16)
O4 0.0626(18) 0.0428(15) 0.0669(19) 0.0071(13) -0.0028(15) -0.0148(13)
N4 0.0363(14) 0.0290(13) 0.0398(15) -0.0074(11) 0.0006(12) 0.0037(11)
C4 0.056(2) 0.0329(16) 0.0350(17) -0.0021(13) -0.0005(15) -0.0060(15)
C5 0.073(3) 0.0316(17) 0.0420(19) -0.0065(14) 0.0026(18) -0.0036(17)
N5 0.0535(19) 0.0416(16) 0.0455(17) 0.0000(13) -0.0056(15) -0.0133(14)
O5 0.101(3) 0.132(4) 0.130(4) -0.047(3) 0.038(3) 0.037(3)
C6 0.073(3) 0.0362(18) 0.044(2) -0.0053(15) 0.0169(19) 0.0041(17)
N6 0.0367(15) 0.0381(15) 0.059(2) -0.0040(14) -0.0020(14) -0.0002(12)
O6 0.088(3) 0.098(3) 0.105(3) -0.020(2) 0.050(3) 0.008(2)
C7 0.063(2) 0.0392(19) 0.053(2) -0.0025(16) 0.0218(19) 0.0032(17)
C8 0.051(2) 0.0356(17) 0.052(2) -0.0083(15) 0.0129(17) -0.0031(15)
C9 0.076(3) 0.042(2) 0.099(4) -0.003(2) 0.045(3) 0.001(2)
C10 0.073(4) 0.061(3) 0.368(15) -0.019(6) 0.105(7) -0.013(3)
C11 0.059(3) 0.068(3) 0.059(3) 0.015(2) 0.006(2) -0.008(2)
C12 0.059(2) 0.046(2) 0.047(2) 0.0073(16) -0.0019(18) -0.0055(17)
C13 0.050(2) 0.0431(19) 0.0350(17) -0.0022(14) -0.0015(15) 0.0049(16)
C14 0.0442(19) 0.0369(17) 0.0394(18) -0.0093(14) 0.0008(15) 0.0074(14)
C15 0.065(3) 0.047(2) 0.047(2) -0.0101(17) -0.0144(19) -0.0031(19)
C16 0.068(3) 0.042(2) 0.057(2) -0.0126(18) -0.014(2) -0.0094(19)
C17 0.046(2) 0.0309(16) 0.059(2) -0.0106(15) 0.0025(17) -0.0001(14)
C18 0.0385(17) 0.0353(17) 0.0440(19) -0.0070(14) 0.0036(15) 0.0038(14)
C19 0.052(2) 0.0334(18) 0.065(3) -0.0047(17) -0.0045(19) -0.0037(16)
C20 0.065(3) 0.051(2) 0.093(4) 0.022(2) -0.001(3) -0.017(2)
C21A 0.158(12) 0.098(8) 0.059(6) 0.039(5) 0.009(7) 0.029(8)
C21B 0.056(6) 0.062(6) 0.052(6) 0.013(5) -0.002(5) -0.009(5)
C22 0.097(4) 0.070(3) 0.048(2) -0.007(2) 0.010(2) -0.035(3)
C23 0.053(2) 0.0346(18) 0.060(2) 0.0085(16) -0.0142(19) -0.0069(16)
C24 0.040(2) 0.0387(19) 0.075(3) 0.0010(18) -0.0130(19) -0.0071(15)
C25 0.047(2) 0.043(2) 0.100(4) 0.002(2) -0.010(2) 0.0039(18)
C26 0.042(2) 0.047(2) 0.119(4) -0.018(3) 0.001(3) 0.0055(18)
C27 0.045(2) 0.048(2) 0.093(3) -0.024(2) 0.011(2) -0.0029(18)
C28 0.0336(18) 0.050(2) 0.068(3) -0.0156(18) 0.0046(18) -0.0027(15)
C29 0.057(3) 0.080(4) 0.136(5) -0.057(4) 0.035(3) -0.015(3)
C30A 0.141(9) 0.124(8) 0.072(5) -0.012(5) 0.041(5) -0.011(6)
C30B 0.114(19) 0.078(15) 0.048(11) -0.022(10) 0.014(11) 0.049(13)
F1 0.140(3) 0.097(2) 0.0519(15) -0.0141(15) 0.0277(18) -0.030(2)
B1 0.054(3) 0.044(2) 0.047(2) 0.0036(18) -0.009(2) -0.0035(19)
F2 0.110(3) 0.0545(17) 0.186(4) 0.007(2) -0.086(3) 0.0036(17)
F3 0.111(2) 0.0409(13) 0.0787(18) -0.0002(12) 0.0219(16) -0.0073(13)
F4 0.0634(15) 0.0563(14) 0.0645(15) -0.0188(11) -0.0044(12) -0.0027(11)
B3 0.069(3) 0.045(2) 0.065(3) 0.011(2) -0.021(3) -0.010(2)
F9A 0.094(5) 0.060(4) 0.056(3) 0.004(3) -0.027(3) -0.021(3)
F9B 0.075(5) 0.079(6) 0.145(10) 0.042(7) -0.026(6) -0.009(5)
F10 0.096(2) 0.0710(18) 0.092(2) 0.0195(16) -0.0408(18) -0.0102(16)
F11 0.0756(18) 0.0577(16) 0.120(3) 0.0236(16) 0.0110(18) -0.0050(14)
F12A 0.070(3) 0.081(4) 0.087(4) -0.018(3) 0.000(3) 0.023(3)
F12B 0.216(13) 0.052(4) 0.073(5) -0.008(3) 0.017(6) -0.011(5)
B2 0.073(4) 0.049(3) 0.106(5) 0.030(3) 0.024(3) 0.013(3)
F5A 0.140(7) 0.181(6) 0.165(6) 0.107(5) 0.044(5) 0.057(6)
F6A 0.128(4) 0.060(3) 0.297(15) -0.004(4) 0.122(7) -0.015(3)
F7 0.097(3) 0.104(3) 0.158(4) 0.008(2) 0.050(3) 0.036(2)
F8 0.0771(18) 0.0498(14) 0.110(2) 0.0254(14) 0.0189(17) 0.0061(13)

loop_
_atom_type_symbol
_atom_type_description
_atom_type_scat_dispersion_real
_atom_type_scat_dispersion_imag
_atom_type_scat_source
C C 0.0033 0.0016 'International Tables Vol C Tables 4.2.6.8 and 6.1.1.4'
H H 0.0000 0.0000 'International Tables Vol C Tables 4.2.6.8 and 6.1.1.4'
B B 0.0013 0.0007 'International Tables Vol C Tables 4.2.6.8 and 6.1.1.4'
N N 0.0061 0.0033 'International Tables Vol C Tables 4.2.6.8 and 6.1.1.4'
O O 0.0106 0.0060 'International Tables Vol C Tables 4.2.6.8 and 6.1.1.4'
F F 0.0171 0.0103 'International Tables Vol C Tables 4.2.6.8 and 6.1.1.4'
Cr Cr 0.3209 0.6236 'International Tables Vol C Tables 4.2.6.8 and 6.1.1.4'

loop_
_geom_angle_atom_site_label_1
_geom_angle_atom_site_label_2
_geom_angle_atom_site_label_3
_geom_angle
N5 Cr1 N1 87.69(12)
N5 Cr1 N3 175.12(12)
N1 Cr1 N3 95.66(11)
N5 Cr1 N2 96.85(13)
N1 Cr1 N2 80.62(12)
N3 Cr1 N2 87.22(12)
N5 Cr1 N4 96.85(12)
N1 Cr1 N4 173.54(11)
N3 Cr1 N4 80.11(12)
N2 Cr1 N4 94.24(11)
N5 Cr1 N6 79.81(14)
N1 Cr1 N6 96.28(12)
N3 Cr1 N6 96.25(12)
N2 Cr1 N6 175.58(12)
N4 Cr1 N6 89.07(11)
C3 N1 C2 120.8(3)
C3 N1 Cr1 113.8(2)
C2 N1 Cr1 125.3(3)
C2 C1 H1A 109.5
C2 C1 H1B 109.5
H1A C1 H1B 109.5
C2 C1 H1C 109.5
H1A C1 H1C 109.5
H1B C1 H1C 109.5
C8 N2 C4 119.0(3)
C8 N2 Cr1 129.4(2)
C4 N2 Cr1 111.5(2)
C9 O2 C10 114.7(4)
N1 C2 C1 115.8(4)
N1 C2 H2A 108.3
C1 C2 H2A 108.3
N1 C2 H2B 108.3
C1 C2 H2B 108.3
H2A C2 H2B 107.4
C13 N3 C12 117.4(3)
C13 N3 Cr1 113.9(2)
C12 N3 Cr1 128.2(2)
N1 C3 C4 118.8(3)
N1 C3 H3A 120.6
C4 C3 H3A 120.6
C19 O4 C20 116.6(3)
C18 N4 C14 118.9(3)
C18 N4 Cr1 128.7(2)
C14 N4 Cr1 112.4(2)
C5 C4 N2 121.1(4)
C5 C4 C3 123.8(3)
N2 C4 C3 115.0(3)
C6 C5 C4 119.7(3)
C6 C5 H5A 120.2
C4 C5 H5A 120.2
C23 N5 C22 121.3(4)
C23 N5 Cr1 113.7(3)
C22 N5 Cr1 124.7(3)
C29 O5 C30B 111.1(9)
C5 C6 C7 119.0(4)
C5 C6 H6A 120.5
C7 C6 H6A 120.5
C28 N6 C24 119.6(3)
C28 N6 Cr1 128.0(3)
C24 N6 Cr1 112.3(3)
C29 O6 C30A 115.0(6)
C6 C7 C8 119.4(4)
C6 C7 C9 119.1(4)
C8 C7 C9 121.5(4)
N2 C8 C7 121.9(3)
N2 C8 H8A 119.1
C7 C8 H8A 119.1
O1 C9 O2 125.5(5)
O1 C9 C7 123.0(4)
O2 C9 C7 111.5(4)
O2 C10 H10A 109.5
O2 C10 H10B 109.5
H10A C10 H10B 109.5
O2 C10 H10C 109.5
H10A C10 H10C 109.5
H10B C10 H10C 109.5
C12 C11 H11A 109.5
C12 C11 H11B 109.5
H11A C11 H11B 109.5
C12 C11 H11C 109.5
H11A C11 H11C 109.5
H11B C11 H11C 109.5
N3 C12 C11 111.8(3)
N3 C12 H12A 109.3
C11 C12 H12A 109.3
N3 C12 H12B 109.3
C11 C12 H12B 109.3
H12A C12 H12B 107.9
N3 C13 C14 118.6(3)
N3 C13 H13A 120.7
C14 C13 H13A 120.7
C15 C14 N4 122.1(4)
C15 C14 C13 123.1(3)
N4 C14 C13 114.9(3)
C14 C15 C16 118.6(4)
C14 C15 H15A 120.7
C16 C15 H15A 120.7
C17 C16 C15 119.9(4)
C17 C16 H16A 120.1
C15 C16 H16A 120.1
C16 C17 C18 119.5(4)
C16 C17 C19 119.1(3)
C18 C17 C19 121.4(4)
N4 C18 C17 121.0(3)
N4 C18 H18A 119.5
C17 C18 H18A 119.5
O3 C19 O4 125.1(4)
O3 C19 C17 122.2(4)
O4 C19 C17 112.7(3)
O4 C20 H20A 109.5
O4 C20 H20B 109.5
H20A C20 H20B 109.5
O4 C20 H20C 109.5
H20A C20 H20C 109.5
H20B C20 H20C 109.5
C22 C21A H21A 109.5
C22 C21A H21B 109.5
H21A C21A H21B 109.5
C22 C21A H21C 109.5
H21A C21A H21C 109.5
H21B C21A H21C 109.5
C22 C21B H21D 109.5
C22 C21B H21E 109.5
H21D C21B H21E 109.5
C22 C21B H21F 109.5
H21D C21B H21F 109.5
H21E C21B H21F 109.5
C21A C22 N5 123.1(7)
C21A C22 C21B 71.8(7)
N5 C22 C21B 113.4(5)
C21A C22 H22A 106.6
N5 C22 H22A 106.6
C21B C22 H22A 38.5
C21A C22 H22B 106.6
N5 C22 H22B 106.6
C21B C22 H22B 132.6
H22A C22 H22B 106.5
C21A C22 H22C 37.2
N5 C22 H22C 108.9
C21B C22 H22C 108.9
H22A C22 H22C 140.3
H22B C22 H22C 79.8
C21A C22 H22D 123.1
N5 C22 H22D 108.9
C21B C22 H22D 108.9
H22A C22 H22D 76.4
H22B C22 H22D 31.1
H22C C22 H22D 107.7
N5 C23 C24 118.9(4)
N5 C23 H23A 120.5
C24 C23 H23A 120.5
N6 C24 C25 121.3(5)
N6 C24 C23 115.1(4)
C25 C24 C23 123.5(4)
C24 C25 C26 119.2(5)
C24 C25 H25A 120.4
C26 C25 H25A 120.4
C27 C26 C25 119.5(4)
C27 C26 H26A 120.3
C25 C26 H26A 120.3
C26 C27 C28 119.2(5)
C26 C27 C29 120.5(5)
C28 C27 C29 120.3(5)
N6 C28 C27 121.2(4)
N6 C28 H28A 119.4
C27 C28 H28A 119.4
O5 C29 O6 121.3(7)
O5 C29 C27 123.4(7)
O6 C29 C27 115.2(5)
O6 C30A H30A 109.5
O6 C30A H30B 109.5
H30A C30A H30B 109.5
O6 C30A H30C 109.5
H30A C30A H30C 109.5
H30B C30A H30C 109.5
O5 C30B H30D 109.5
O5 C30B H30E 109.5
H30D C30B H30E 109.5
O5 C30B H30F 109.5
H30D C30B H30F 109.5
H30E C30B H30F 109.5
F2 B1 F4 111.5(4)
F2 B1 F3 111.2(4)
F4 B1 F3 110.3(3)
F2 B1 F1 109.8(4)
F4 B1 F1 109.3(4)
F3 B1 F1 104.5(4)
F9B B3 F9A 41.3(6)
F9B B3 F10 131.7(6)
F9A B3 F10 115.1(5)
F9B B3 F11 111.6(5)
F9A B3 F11 122.1(5)
F10 B3 F11 115.1(4)
F9B B3 F12A 67.1(8)
F9A B3 F12A 104.5(6)
F10 B3 F12A 93.0(4)
F11 B3 F12A 99.8(4)
F9B B3 F12B 102.4(9)
F9A B3 F12B 62.5(6)
F10 B3 F12B 86.3(5)
F11 B3 F12B 94.2(5)
F12A B3 F12B 164.9(6)
F5B B2 F7 129.2(10)
F5B B2 F6A 65.5(9)
F7 B2 F6A 114.1(6)
F5B B2 F8 112.1(10)
F7 B2 F8 114.2(5)
F6A B2 F8 111.0(5)
F5B B2 F5A 36.9(8)
F7 B2 F5A 108.3(5)
F6A B2 F5A 101.8(6)
F8 B2 F5A 106.4(5)
F5B B2 F6B 101.6(10)
F7 B2 F6B 95.1(7)
F6A B2 F6B 36.4(5)
F8 B2 F6B 94.0(7)
F5A B2 F6B 138.1(7)

loop_
_geom_bond_atom_site_label_1
_geom_bond_atom_site_label_2
_geom_bond_distance
Cr1 N5 2.041(3)
Cr1 N1 2.042(3)
Cr1 N3 2.048(3)
Cr1 N2 2.057(3)
Cr1 N4 2.063(3)
Cr1 N6 2.068(3)
N1 C3 1.280(5)
N1 C2 1.484(5)
O1 C9 1.208(5)
C1 C2 1.487(6)
C1 H1A 0.9800
C1 H1B 0.9800
C1 H1C 0.9800
N2 C8 1.321(5)
N2 C4 1.375(4)
O2 C9 1.310(5)
O2 C10 1.471(6)
C2 H2A 0.9900
C2 H2B 0.9900
N3 C13 1.287(5)
N3 C12 1.479(5)
O3 C19 1.198(5)
C3 C4 1.451(6)
C3 H3A 0.9500
O4 C19 1.309(5)
O4 C20 1.466(5)
N4 C18 1.335(4)
N4 C14 1.368(4)
C4 C5 1.374(5)
C5 C6 1.374(6)
C5 H5A 0.9500
N5 C23 1.295(5)
N5 C22 1.469(6)
O5 C29 1.220(7)
O5 C30B 1.68(2)
C6 C7 1.378(6)
C6 H6A 0.9500
N6 C28 1.338(5)
N6 C24 1.362(5)
O6 C29 1.302(8)
O6 C30A 1.358(8)
C7 C8 1.389(5)
C7 C9 1.502(6)
C8 H8A 0.9500
C10 H10A 0.9800
C10 H10B 0.9800
C10 H10C 0.9800
C11 C12 1.507(6)
C11 H11A 0.9800
C11 H11B 0.9800
C11 H11C 0.9800
C12 H12A 0.9900
C12 H12B 0.9900
C13 C14 1.451(5)
C13 H13A 0.9500
C14 C15 1.368(5)
C15 C16 1.376(6)
C15 H15A 0.9500
C16 C17 1.370(6)
C16 H16A 0.9500
C17 C18 1.390(5)
C17 C19 1.502(5)
C18 H18A 0.9500
C20 H20A 0.9800
C20 H20B 0.9800
C20 H20C 0.9800
C21A C22 1.407(10)
C21A H21A 0.9800
C21A H21B 0.9800
C21A H21C 0.9800
C21B C22 1.482(11)
C21B H21D 0.9800
C21B H21E 0.9800
C21B H21F 0.9800
C22 H22A 0.9900
C22 H22B 0.9900
C22 H22C 0.9900
C22 H22D 0.9900
C23 C24 1.430(7)
C23 H23A 0.9500
C24 C25 1.375(6)
C25 C26 1.383(8)
C25 H25A 0.9500
C26 C27 1.378(7)
C26 H26A 0.9500
C27 C28 1.393(6)
C27 C29 1.464(8)
C28 H28A 0.9500
C30A H30A 0.9800
C30A H30B 0.9800
C30A H30C 0.9800
C30B H30D 0.9800
C30B H30E 0.9800
C30B H30F 0.9800
F1 B1 1.413(6)
B1 F2 1.350(5)
B1 F4 1.366(5)
B1 F3 1.373(5)
B3 F9B 1.284(9)
B3 F9A 1.324(7)
B3 F10 1.341(5)
B3 F11 1.353(5)
B3 F12A 1.530(8)
B3 F12B 1.570(10)
B2 F5B 1.282(12)
B2 F7 1.333(7)
B2 F6A 1.353(7)
B2 F8 1.360(6)
B2 F5A 1.438(9)
B2 F6B 1.499(12)

loop_
_platon_squeeze_void_nr
_platon_squeeze_void_average_x
_platon_squeeze_void_average_y
_platon_squeeze_void_average_z
_platon_squeeze_void_volume
_platon_squeeze_void_count_electrons
_platon_squeeze_void_content
1 -0.094 0.410 0.406 846 374 ' '
